data_4062669
_journal_name_full Organometallics
_journal_paper_doi 10.1021/om0400301
_journal_year 2004
_chemical_formula_sum 'C19 H22 Cl3 N O10 Os3 Sn'
_chemical_formula_weight 1220.02
_space_group_IT_number 61
_symmetry_cell_setting orthorhombic
_symmetry_space_group_name_Hall '-P 2ac 2ab'
_symmetry_space_group_name_H-M 'P b c a'
_cell_angle_alpha 90.00
_cell_angle_beta 90.00
_cell_angle_gamma 90.00
_cell_formula_units_Z 8
_cell_length_a 14.185(1)
_cell_length_b 20.369(2)
_cell_length_c 21.522(2)
_cell_measurement_temperature 293(2)
_cell_volume 6218.4(9)
_diffrn_ambient_temperature 293(2)
_exptl_crystal_density_diffrn 2.606
_cod_depositor_comments
;
The following automatic conversions were performed:
'_symmetry_cell_setting' value 'Orthorhombic' changed to 'orthorhombic'
according to '/home/saulius/struct/CIF-dictionaries/cif_core.dic'
dictionary named 'cif_core.dic' version 2.4.1 from 2010-06-29.

Automatic conversion script
Id: cif_fix_enum 1527 2010-12-29 10:47:43Z saulius 
;
_cod_database_code 4062669

loop_
_symmetry_equiv_pos_as_xyz
'x, y, z'
'-x+1/2, -y, z+1/2'
'-x, y+1/2, -z+1/2'
'x+1/2, -y+1/2, -z'
'-x, -y, -z'
'x-1/2, y, -z-1/2'
'x, -y-1/2, z-1/2'
'-x-1/2, y-1/2, z'

loop_
_atom_site_label
_atom_site_type_symbol
_atom_site_fract_x
_atom_site_fract_y
_atom_site_fract_z
_atom_site_U_iso_or_equiv
_atom_site_adp_type
_atom_site_occupancy
_atom_site_symmetry_multiplicity
_atom_site_calc_flag
_atom_site_refinement_flags
_atom_site_disorder_assembly
_atom_site_disorder_group
Os1 Os 0.81284(3) 1.03699(2) 0.414542(18) 0.03492(13) Uani 1 1 d . . .
H1A H 0.7834 0.9725 0.3573 0.080 Uiso 1 1 d R . .
Os2 Os 0.70756(3) 0.91072(2) 0.395448(19) 0.03628(13) Uani 1 1 d . . .
Os3 Os 0.72583(3) 0.97123(2) 0.517329(18) 0.03759(13) Uani 1 1 d . . .
Sn1 Sn 0.89075(6) 1.07948(4) 0.30790(4) 0.0523(2) Uani 1 1 d . . .
O1 O 0.6504(7) 1.1181(5) 0.3613(4) 0.076(3) Uani 1 1 d . . .
O2 O 1.0041(6) 0.9702(4) 0.4319(4) 0.057(2) Uani 1 1 d . . .
O3 O 0.8770(7) 1.1546(5) 0.4902(5) 0.086(3) Uani 1 1 d . . .
O4 O 0.5242(6) 0.9853(5) 0.3801(4) 0.068(2) Uani 1 1 d . . .
O5 O 0.6704(7) 0.8652(6) 0.2628(4) 0.087(3) Uani 1 1 d . . .
O6 O 0.5983(7) 0.8018(5) 0.4601(5) 0.079(3) Uani 1 1 d . . .
O7 O 0.9022(6) 0.8860(4) 0.5361(4) 0.067(2) Uani 1 1 d . . .
O8 O 0.5666(6) 1.0707(4) 0.4924(4) 0.065(2) Uani 1 1 d . . .
O9 O 0.6006(7) 0.8805(5) 0.5926(4) 0.079(3) Uani 1 1 d . . .
O10 O 0.7931(7) 1.0619(5) 0.6199(4) 0.070(3) Uani 1 1 d . . .
N1 N 0.8444(7) 0.8547(4) 0.3981(4) 0.040(2) Uani 1 1 d . . .
H1 H 0.880(10) 0.884(6) 0.422(6) 0.080 Uiso 1 1 d . . .
C1 C 0.7094(8) 1.0874(6) 0.3824(5) 0.046(3) Uani 1 1 d . . .
C2 C 0.9323(9) 0.9934(6) 0.4275(5) 0.045(3) Uani 1 1 d . . .
C3 C 0.8534(8) 1.1091(7) 0.4607(6) 0.059(3) Uani 1 1 d . . .
C4 C 0.5962(8) 0.9592(6) 0.3870(5) 0.046(3) Uani 1 1 d . . .
C5 C 0.6916(8) 0.8820(6) 0.3128(6) 0.052(3) Uani 1 1 d . . .
C6 C 0.6395(8) 0.8426(6) 0.4353(6) 0.054(3) Uani 1 1 d . . .
C7 C 0.8353(8) 0.9174(6) 0.5269(5) 0.043(3) Uani 1 1 d . . .
C8 C 0.6252(9) 1.0332(6) 0.4988(5) 0.050(3) Uani 1 1 d . . .
C9 C 0.6466(9) 0.9131(6) 0.5652(6) 0.055(3) Uani 1 1 d . . .
C10 C 0.7662(8) 1.0286(6) 0.5828(6) 0.046(3) Uani 1 1 d . . .
C11 C 0.8959(8) 0.8573(6) 0.3390(5) 0.050(3) Uani 1 1 d . . .
H11A H 0.9003 0.9025 0.3253 0.080 Uiso 1 1 calc R . .
H11B H 0.8610 0.8330 0.3077 0.080 Uiso 1 1 calc R . .
C12 C 0.9941(9) 0.8288(7) 0.3444(6) 0.064(4) Uani 1 1 d . . .
H12A H 1.0314 0.8555 0.3725 0.080 Uiso 1 1 calc R . .
H12B H 1.0244 0.8293 0.3040 0.080 Uiso 1 1 calc R . .
C13 C 0.9901(10) 0.7589(7) 0.3685(7) 0.076(4) Uani 1 1 d . . .
H13A H 0.9616 0.7308 0.3373 0.080 Uiso 1 1 calc R . .
H13B H 1.0536 0.7432 0.3761 0.080 Uiso 1 1 calc R . .
C14 C 0.9341(10) 0.7549(7) 0.4274(6) 0.067(4) Uani 1 1 d . . .
H14A H 0.9261 0.7092 0.4390 0.080 Uiso 1 1 calc R . .
H14B H 0.9682 0.7767 0.4605 0.080 Uiso 1 1 calc R . .
C15 C 0.8401(10) 0.7859(6) 0.4200(6) 0.056(3) Uani 1 1 d . . .
H15A H 0.8076 0.7847 0.4596 0.080 Uiso 1 1 calc R . .
H15B H 0.8034 0.7603 0.3907 0.080 Uiso 1 1 calc R . .
C16 C 1.0331(10) 1.0445(10) 0.2926(7) 0.118(7) Uani 1 1 d . . .
H16A H 1.0476 1.0466 0.2490 0.080 Uiso 1 1 calc R . .
H16B H 1.0382 0.9999 0.3066 0.080 Uiso 1 1 calc R . .
H16C H 1.0766 1.0715 0.3153 0.080 Uiso 1 1 calc R . .
C17 C 0.8146(13) 1.0403(10) 0.2302(6) 0.115(7) Uani 1 1 d . . .
H17A H 0.7483 1.0408 0.2391 0.080 Uiso 1 1 calc R . .
H17B H 0.8346 0.9960 0.2226 0.080 Uiso 1 1 calc R . .
H17C H 0.8268 1.0667 0.1941 0.080 Uiso 1 1 calc R . .
C18 C 0.8892(13) 1.1822(7) 0.3029(7) 0.095(6) Uani 1 1 d . . .
H18A H 0.8953 1.1956 0.2604 0.080 Uiso 1 1 calc R . .
H18B H 0.9408 1.1996 0.3267 0.080 Uiso 1 1 calc R . .
H18C H 0.8308 1.1984 0.3195 0.080 Uiso 1 1 calc R . .
C19 C 0.345(2) 0.7811(13) 0.3628(13) 0.221(17) Uani 1 1 d . . .
H19 H 0.3977 0.7576 0.3826 0.080 Uiso 1 1 calc R . .
Cl1 Cl 0.4111(5) 0.8406(4) 0.3378(3) 0.168(3) Uani 1 1 d . . .
Cl2 Cl 0.2824(8) 0.7790(4) 0.4204(3) 0.224(5) Uani 1 1 d . . .
Cl3 Cl 0.3270(8) 0.7220(4) 0.3067(4) 0.218(4) Uani 1 1 d . . .

loop_
_atom_site_aniso_label
_atom_site_aniso_U_11
_atom_site_aniso_U_22
_atom_site_aniso_U_33
_atom_site_aniso_U_23
_atom_site_aniso_U_13
_atom_site_aniso_U_12
Os1 0.0292(2) 0.0382(2) 0.0373(2) 0.00173(18) 0.00195(17) -0.00350(18)
Os2 0.0285(2) 0.0417(3) 0.0386(2) -0.00194(18) -0.00232(18) -0.00480(18)
Os3 0.0320(2) 0.0467(3) 0.0342(2) 0.00104(19) 0.00200(18) -0.00520(19)
Sn1 0.0430(5) 0.0666(6) 0.0472(5) 0.0133(4) 0.0073(4) -0.0043(4)
O1 0.063(6) 0.074(6) 0.092(7) 0.017(5) -0.005(5) 0.032(6)
O2 0.029(5) 0.056(5) 0.087(6) 0.006(4) -0.012(4) 0.006(4)
O3 0.084(8) 0.074(7) 0.100(7) -0.032(6) -0.012(6) -0.022(6)
O4 0.037(5) 0.082(7) 0.085(6) 0.003(5) -0.010(5) 0.010(5)
O5 0.074(7) 0.121(9) 0.065(6) -0.033(6) -0.020(5) 0.012(6)
O6 0.066(6) 0.057(6) 0.114(8) 0.014(6) 0.019(6) -0.019(5)
O7 0.053(6) 0.070(6) 0.078(6) -0.002(5) -0.010(5) 0.010(5)
O8 0.040(5) 0.067(6) 0.088(7) -0.002(5) 0.002(5) 0.009(5)
O9 0.073(7) 0.088(8) 0.075(7) 0.017(5) 0.013(5) -0.027(6)
O10 0.077(7) 0.067(6) 0.067(6) -0.030(5) -0.003(5) -0.008(5)
N1 0.045(5) 0.031(5) 0.043(5) 0.000(4) -0.002(4) -0.001(4)
C1 0.045(7) 0.048(7) 0.045(7) 0.004(5) 0.012(6) 0.004(6)
C2 0.050(8) 0.048(7) 0.039(6) 0.003(5) -0.002(5) -0.008(6)
C3 0.027(6) 0.071(9) 0.081(9) -0.018(7) 0.009(6) -0.006(6)
C4 0.033(7) 0.058(8) 0.047(7) 0.007(5) -0.001(5) -0.009(6)
C5 0.041(7) 0.062(8) 0.054(8) -0.013(6) -0.004(6) -0.005(6)
C6 0.035(7) 0.058(8) 0.071(8) 0.002(7) -0.001(6) -0.005(6)
C7 0.040(7) 0.046(7) 0.043(6) -0.007(5) 0.001(5) 0.001(6)
C8 0.038(7) 0.070(9) 0.042(6) 0.006(6) 0.009(5) -0.004(6)
C9 0.051(8) 0.052(8) 0.062(8) -0.001(6) 0.002(7) 0.001(6)
C10 0.034(6) 0.044(7) 0.059(7) 0.000(6) -0.003(5) 0.000(5)
C11 0.046(7) 0.064(8) 0.041(6) -0.003(6) 0.002(5) 0.003(6)
C12 0.042(7) 0.077(10) 0.075(9) 0.003(8) 0.008(6) 0.012(7)
C13 0.048(8) 0.088(11) 0.093(11) -0.003(9) 0.002(8) 0.020(8)
C14 0.067(9) 0.061(9) 0.073(9) 0.009(7) -0.012(8) 0.001(7)
C15 0.061(8) 0.046(7) 0.060(8) 0.007(6) -0.004(6) -0.004(6)
C16 0.057(10) 0.22(2) 0.081(11) 0.054(12) 0.039(9) 0.043(12)
C17 0.116(15) 0.20(2) 0.030(7) 0.013(10) -0.012(8) -0.012(14)
C18 0.107(14) 0.077(11) 0.101(12) 0.031(9) 0.012(10) -0.028(10)
C19 0.31(4) 0.15(2) 0.20(3) -0.05(2) 0.16(3) -0.11(3)
Cl1 0.140(6) 0.183(7) 0.180(6) -0.001(5) -0.008(5) -0.044(5)
Cl2 0.320(13) 0.221(9) 0.131(5) 0.066(5) 0.082(6) 0.101(8)
Cl3 0.249(10) 0.185(8) 0.221(8) -0.086(7) -0.036(7) -0.021(7)

loop_
_geom_bond_atom_site_label_1
_geom_bond_atom_site_label_2
_geom_bond_distance
_geom_bond_site_symmetry_2
_geom_bond_publ_flag
Os1 C3 1.863(13) . ?
Os1 C1 1.920(12) . ?
Os1 C2 1.933(13) . ?
Os1 Sn1 2.6903(9) . ?
Os1 Os3 2.8655(6) . ?
Os1 Os2 3.0025(6) . ?
Os2 C4 1.872(12) . ?
Os2 C6 1.895(13) . ?
Os2 C5 1.887(12) . ?
Os2 N1 2.252(9) . ?
Os2 Os3 2.9099(6) . ?
Os3 C10 1.918(13) . ?
Os3 C7 1.912(12) . ?
Os3 C9 1.930(14) . ?
Os3 C8 1.947(13) . ?
Sn1 C18 2.095(14) . ?
Sn1 C17 2.145(14) . ?
Sn1 C16 2.166(14) . ?
O1 C1 1.139(13) . ?
O2 C2 1.127(13) . ?
O3 C3 1.174(14) . ?
O4 C4 1.161(13) . ?
O5 C5 1.169(13) . ?
O6 C6 1.147(13) . ?
O7 C7 1.161(13) . ?
O8 C8 1.137(14) . ?
O9 C9 1.102(14) . ?
O10 C10 1.115(13) . ?
N1 C11 1.469(13) . ?
N1 C15 1.479(14) . ?
C11 C12 1.514(16) . ?
C12 C13 1.516(18) . ?
C13 C14 1.498(18) . ?
C14 C15 1.483(18) . ?
C19 Cl2 1.53(2) . ?
C19 Cl1 1.62(2) . ?
C19 Cl3 1.73(2) . ?
